data_7001787
loop_
_publ_author_name
'Khanra, Sumit'
'Helliwell, Madeleine'
'Tuna, Floriana'
'McInnes, Eric J. L.'
'Winpenny, Richard E. P.'

_publ_section_title
;
 Synthesis, structural characterisation and magnetic studies of
 polymetallic iron phosphonate cages
;
_journal_issue 31
_journal_name_full 'Dalton Transactions'
_journal_page_first 6166
_journal_paper_doi 10.1039/b903600h
_journal_year 2009
_chemical_formula_sum 'C98 H171 Fe10 N4 O42.5 P4'
_chemical_formula_weight 2767.77
_space_group_IT_number 14
_symmetry_cell_setting monoclinic
_symmetry_space_group_name_Hall '-P 2yn'
_symmetry_space_group_name_H-M 'P 1 21/n 1'
_atom_sites_solution_hydrogens geom
_atom_sites_solution_primary direct
_atom_sites_solution_secondary difmap
_cell_angle_alpha 90.00
_cell_angle_beta 111.70
_cell_angle_gamma 90.00
_cell_formula_units_Z 2
_cell_length_a 17.5531(6)
_cell_length_b 19.8724(7)
_cell_length_c 20.0134(7)
_cell_measurement_temperature 150(2)
_cell_volume 6486.4(4)
_computing_cell_refinement 'Bruker SMART'
_computing_data_collection 'Bruker SMART'
_computing_data_reduction 'Bruker SAINT'
_computing_molecular_graphics 'Bruker SHELXTL'
_computing_publication_material 'Bruker SHELXTL'
_computing_structure_refinement 'SHELXL-97 (Sheldrick, 1997)'
_computing_structure_solution 'SHELXS-97 (Sheldrick, 1990)'
_diffrn_ambient_temperature 150(2)
_diffrn_measured_fraction_theta_full 0.998
_diffrn_measured_fraction_theta_max 0.998
_diffrn_measurement_device_type 'CCD area detector'
_diffrn_measurement_method 'phi and omega scans'
_diffrn_radiation_monochromator silicon
_diffrn_radiation_source 'Station 9.8, SRS, Daresbury'
_diffrn_radiation_type synchrotron
_diffrn_radiation_wavelength 0.67100
_diffrn_reflns_av_R_equivalents 0.0776
_diffrn_reflns_av_sigmaI/netI 0.0800
_diffrn_reflns_limit_h_max 25
_diffrn_reflns_limit_h_min -25
_diffrn_reflns_limit_k_max 28
_diffrn_reflns_limit_k_min -28
_diffrn_reflns_limit_l_max 28
_diffrn_reflns_limit_l_min -28
_diffrn_reflns_number 74698
_diffrn_reflns_theta_full 28.64
_diffrn_reflns_theta_max 28.64
_diffrn_reflns_theta_min 1.58
_exptl_absorpt_coefficient_mu 1.210
_exptl_absorpt_correction_T_max 0.9420
_exptl_absorpt_correction_T_min 0.8635
_exptl_absorpt_correction_type multi-scan
_exptl_absorpt_process_details SADABS
_exptl_crystal_colour red
_exptl_crystal_density_diffrn 1.417
_exptl_crystal_density_method 'not measured'
_exptl_crystal_description block
_exptl_crystal_F_000 2894
_exptl_crystal_size_max 0.125
_exptl_crystal_size_mid 0.075
_exptl_crystal_size_min 0.05
_refine_diff_density_max 1.460
_refine_diff_density_min -1.000
_refine_diff_density_rms 0.125
_refine_ls_extinction_method none
_refine_ls_goodness_of_fit_ref 1.033
_refine_ls_hydrogen_treatment mixed
_refine_ls_matrix_type full
_refine_ls_number_parameters 773
_refine_ls_number_reflns 19764
_refine_ls_number_restraints 108
_refine_ls_restrained_S_all 1.074
_refine_ls_R_factor_all 0.0661
_refine_ls_R_factor_gt 0.0546
_refine_ls_shift/su_max 0.003
_refine_ls_shift/su_mean 0.000
_refine_ls_structure_factor_coef Fsqd
_refine_ls_weighting_details 'calc w=1/[\s^2^(Fo^2^)+(0.0911P)^2^+2.1368P] where P=(Fo^2^+2Fc^2^)/3'
_refine_ls_weighting_scheme calc
_refine_ls_wR_factor_gt 0.1552
_refine_ls_wR_factor_ref 0.1687
_reflns_number_gt 15942
_reflns_number_total 19764
_reflns_threshold_expression >2sigma(I)
_cod_data_source_file b903600h.txt
_cod_data_source_block p21
_cod_depositor_comments
;
The following automatic conversions were performed:
'_symmetry_cell_setting' value 'Monoclinic' changed to 'monoclinic'
according to '/home/saulius/struct/CIF-dictionaries/cif_core.dic'
dictionary named 'cif_core.dic' version 2.4.1 from 2010-06-29.

Automatic conversion script
Id: cif_fix_enum 1527 2010-12-29 10:47:43Z saulius 
;
_cod_original_cell_volume 6486.2(4)
_cod_original_sg_symbol_H-M P21/n
_cod_original_formula_sum 'C98 H171 Fe10 N4 O42.50 P4'
_cod_database_code 7001787

loop_
_symmetry_equiv_pos_as_xyz
'x, y, z'
'-x+1/2, y+1/2, -z+1/2'
'-x, -y, -z'
'x-1/2, -y-1/2, z-1/2'

loop_
_atom_site_label
_atom_site_type_symbol
_atom_site_fract_x
_atom_site_fract_y
_atom_site_fract_z
_atom_site_U_iso_or_equiv
_atom_site_adp_type
_atom_site_occupancy
_atom_site_symmetry_multiplicity
_atom_site_calc_flag
_atom_site_refinement_flags
_atom_site_disorder_assembly
_atom_site_disorder_group
Fe1 Fe 0.02502(2) 0.616359(16) 1.030966(18) 0.01995(8) Uani 1 1 d . . .
Fe2 Fe 0.05095(2) 0.588434(17) 0.866830(19) 0.02273(9) Uani 1 1 d . . .
Fe3 Fe 0.14622(2) 0.504040(17) 1.035602(19) 0.02054(8) Uani 1 1 d . . .
Fe4 Fe -0.09035(2) 0.489048(18) 0.806830(18) 0.02261(9) Uani 1 1 d . . .
Fe5 Fe 0.07740(2) 0.458551(18) 0.769842(19) 0.02381(9) Uani 1 1 d . . .
P1 P 0.01828(4) 0.65363(3) 1.18668(3) 0.02234(12) Uani 1 1 d . . .
P2 P 0.21495(4) 0.50980(3) 0.90858(4) 0.02390(13) Uani 1 1 d . . .
O1 O 0.06102(10) 0.55904(9) 0.96373(9) 0.0213(3) Uani 1 1 d D . .
H1O H 0.021(3) 0.534(4) 0.950(5) 0.04(3) Uiso 0.42(9) 1 d PD . .
O2 O 0.02602(11) 0.49800(8) 0.82635(9) 0.0220(3) Uani 1 1 d . . .
O3 O 0.06818(11) 0.53250(8) 1.08957(9) 0.0207(3) Uani 1 1 d D . .
H3O H 0.031(3) 0.506(2) 1.071(3) 0.03(2) Uiso 0.58(9) 1 d PD . .
O4 O -0.07554(11) 0.58876(9) 0.83737(10) 0.0240(3) Uani 1 1 d . . .
H4O H -0.095(2) 0.613(2) 0.803(2) 0.042(10) Uiso 1 1 d . . .
O5 O -0.08832(10) 0.58342(8) 0.97755(9) 0.0203(3) Uani 1 1 d . . .
H5O H -0.096(2) 0.5926(19) 0.936(2) 0.041(10) Uiso 1 1 d . . .
O6 O -0.01246(10) 0.65798(9) 1.10419(9) 0.0225(3) Uani 1 1 d . . .
O7 O 0.05191(11) 0.36481(9) 0.78904(9) 0.0254(3) Uani 1 1 d . . .
O8 O -0.09233(11) 0.39238(9) 0.78281(9) 0.0263(4) Uani 1 1 d . . .
O9 O 0.16967(11) 0.57693(9) 0.89092(10) 0.0263(4) Uani 1 1 d . . .
O10 O 0.18999(11) 0.46100(9) 0.84518(10) 0.0267(4) Uani 1 1 d . . .
O11 O 0.20647(11) 0.47525(9) 0.97427(10) 0.0246(3) Uani 1 1 d . . .
O12 O 0.22042(11) 0.58408(9) 1.07042(10) 0.0276(4) Uani 1 1 d . . .
O13 O 0.13334(11) 0.66508(9) 1.07351(10) 0.0274(4) Uani 1 1 d . . .
O14 O -0.00938(11) 0.70012(9) 0.96820(10) 0.0258(3) Uani 1 1 d . . .
O15 O 0.05896(13) 0.68784(9) 0.89436(11) 0.0310(4) Uani 1 1 d . . .
O16 O -0.21174(12) 0.48809(10) 0.78499(10) 0.0306(4) Uani 1 1 d . . .
O17 O 0.23238(11) 0.45954(9) 1.12429(10) 0.0258(4) Uani 1 1 d . . .
O18 O -0.12257(13) 0.51455(10) 0.70152(10) 0.0316(4) Uani 1 1 d . . .
O19 O -0.02660(13) 0.45910(10) 0.67466(10) 0.0310(4) Uani 1 1 d . . .
O20 O 0.03919(13) 0.62708(10) 0.76817(10) 0.0309(4) Uani 1 1 d . . .
O21 O 0.10158(13) 0.54738(10) 0.72777(11) 0.0325(4) Uani 1 1 d . . .
N1 N 0.13112(17) 0.41804(14) 0.69364(14) 0.0365(5) Uani 1 1 d . . .
H1N H 0.106(3) 0.450(2) 0.659(3) 0.071(15) Uiso 1 1 d . . .
C1 C 0.2192(2) 0.4280(2) 0.7126(2) 0.0507(9) Uani 1 1 d . . .
H1A H 0.2485 0.4003 0.7541 0.061 Uiso 1 1 calc R . .
H1B H 0.2324 0.4746 0.7263 0.061 Uiso 1 1 calc R . .
C2 C 0.2492(3) 0.4110(3) 0.6530(2) 0.0625(11) Uani 1 1 d . . .
H2A H 0.3087 0.4115 0.6721 0.075 Uiso 1 1 calc R . .
H2B H 0.2304 0.4454 0.6160 0.075 Uiso 1 1 calc R . .
C3 C 0.2196(3) 0.3429(2) 0.6194(2) 0.0655(12) Uani 1 1 d . . .
H3A H 0.2315 0.3384 0.5759 0.079 Uiso 1 1 calc R . .
H3B H 0.2494 0.3079 0.6525 0.079 Uiso 1 1 calc R . .
C4 C 0.1307(3) 0.3335(2) 0.6015(3) 0.0700(13) Uani 1 1 d . . .
H4A H 0.1170 0.2868 0.5886 0.084 Uiso 1 1 calc R . .
H4B H 0.1010 0.3608 0.5598 0.084 Uiso 1 1 calc R . .
C5 C 0.1025(3) 0.35193(18) 0.6618(2) 0.0516(9) Uani 1 1 d . . .
H5A H 0.0430 0.3514 0.6435 0.062 Uiso 1 1 calc R . .
H5B H 0.1219 0.3180 0.6991 0.062 Uiso 1 1 calc R . .
C6 C 0.05239(16) 0.73656(14) 1.22163(15) 0.0310(5) Uani 1 1 d . . .
H6A H 0.0740 0.7346 1.2737 0.037 Uiso 1 1 calc R . .
H6B H 0.0967 0.7501 1.2066 0.037 Uiso 1 1 calc R . .
C7 C -0.01391(17) 0.78896(14) 1.19742(17) 0.0331(6) Uani 1 1 d . . .
C8 C -0.03331(19) 0.81989(15) 1.13087(19) 0.0399(7) Uani 1 1 d . . .
H8 H -0.0057 0.8076 1.1010 0.048 Uiso 1 1 calc R . .
C9 C -0.0939(2) 0.86926(19) 1.1087(2) 0.0553(10) Uani 1 1 d . . .
H9 H -0.1068 0.8895 1.0639 0.066 Uiso 1 1 calc R . .
C10 C -0.1346(2) 0.88817(19) 1.1526(3) 0.0612(11) Uani 1 1 d . . .
H10 H -0.1744 0.9216 1.1379 0.073 Uiso 1 1 calc R . .
C11 C -0.1163(2) 0.85774(19) 1.2178(3) 0.0580(11) Uani 1 1 d . . .
H11 H -0.1445 0.8702 1.2471 0.070 Uiso 1 1 calc R . .
C12 C -0.0559(2) 0.80814(16) 1.2411(2) 0.0435(7) Uani 1 1 d . . .
H12 H -0.0438 0.7880 1.2857 0.052 Uiso 1 1 calc R . .
C13 C 0.32149(17) 0.53193(14) 0.93108(18) 0.0341(6) Uani 1 1 d . . .
H13A H 0.3261 0.5564 0.8908 0.041 Uiso 1 1 calc R . .
H13B H 0.3374 0.5625 0.9717 0.041 Uiso 1 1 calc R . .
C14 C 0.38201(17) 0.47470(15) 0.94933(19) 0.0358(6) Uani 1 1 d . . .
C15 C 0.4165(2) 0.45117(17) 1.0187(2) 0.0464(8) Uani 1 1 d . . .
H15 H 0.4011 0.4699 1.0545 0.056 Uiso 1 1 calc R . .
C16 C 0.4748(2) 0.3991(2) 1.0362(3) 0.0683(13) Uani 1 1 d . . .
H16 H 0.4982 0.3832 1.0831 0.082 Uiso 1 1 calc R . .
C17 C 0.4968(2) 0.3715(2) 0.9818(4) 0.0801(18) Uani 1 1 d . . .
H17 H 0.5351 0.3369 0.9927 0.096 Uiso 1 1 calc R . .
C18 C 0.4626(3) 0.3947(2) 0.9126(4) 0.0715(15) Uani 1 1 d . . .
H18 H 0.4777 0.3760 0.8767 0.086 Uiso 1 1 calc R . .
C19 C 0.4058(2) 0.44606(18) 0.8964(3) 0.0517(9) Uani 1 1 d . . .
H19 H 0.3829 0.4619 0.8494 0.062 Uiso 1 1 calc R . .
C20 C 0.20375(15) 0.64354(13) 1.08100(13) 0.0251(5) Uani 1 1 d . . .
C21 C 0.27452(18) 0.69412(15) 1.10255(18) 0.0364(6) Uani 1 1 d . . .
C22 C 0.2595(2) 0.75164(18) 1.1448(3) 0.0568(10) Uani 1 1 d . . .
H22A H 0.2084 0.7729 1.1173 0.085 Uiso 1 1 calc R . .
H22B H 0.3032 0.7838 1.1549 0.085 Uiso 1 1 calc R . .
H22C H 0.2574 0.7351 1.1891 0.085 Uiso 1 1 calc R . .
C23 C 0.3552(2) 0.6582(2) 1.1442(3) 0.0583(11) Uani 1 1 d . . .
H23A H 0.3996 0.6899 1.1564 0.087 Uiso 1 1 calc R . .
H23B H 0.3641 0.6231 1.1149 0.087 Uiso 1 1 calc R . .
H23C H 0.3527 0.6391 1.1874 0.087 Uiso 1 1 calc R . .
C24 C 0.2787(3) 0.7194(2) 1.0305(3) 0.0711(13) Uani 1 1 d . . .
H24A H 0.2309 0.7458 1.0053 0.107 Uiso 1 1 calc R . .
H24B H 0.2808 0.6815 1.0015 0.107 Uiso 1 1 calc R . .
H24C H 0.3269 0.7464 1.0402 0.107 Uiso 1 1 calc R . .
C25 C 0.01922(17) 0.72193(13) 0.92322(14) 0.0270(5) Uani 1 1 d . A .
C26 C 0.0031(2) 0.79568(16) 0.90117(19) 0.0481(9) Uani 1 1 d D . .
C27 C 0.0240(4) 0.8138(3) 0.8371(4) 0.0413(14) Uiso 0.534(8) 1 d PD A 1
H27A H -0.0114 0.7898 0.7957 0.062 Uiso 0.534(8) 1 calc PR A 1
H27B H 0.0800 0.8020 0.8463 0.062 Uiso 0.534(8) 1 calc PR A 1
H27C H 0.0167 0.8614 0.8284 0.062 Uiso 0.534(8) 1 calc PR A 1
C28 C -0.0749(5) 0.8218(5) 0.9020(5) 0.066(2) Uiso 0.534(8) 1 d PD A 1
H28A H -0.0781 0.8693 0.8928 0.099 Uiso 0.534(8) 1 calc PR A 1
H28B H -0.0779 0.8136 0.9483 0.099 Uiso 0.534(8) 1 calc PR A 1
H28C H -0.1197 0.7996 0.8656 0.099 Uiso 0.534(8) 1 calc PR A 1
C29 C 0.0722(5) 0.8361(4) 0.9675(4) 0.066(2) Uiso 0.534(8) 1 d PD A 1
H29A H 0.0646 0.8837 0.9597 0.098 Uiso 0.534(8) 1 calc PR A 1
H29B H 0.1260 0.8238 0.9697 0.098 Uiso 0.534(8) 1 calc PR A 1
H29C H 0.0665 0.8244 1.0120 0.098 Uiso 0.534(8) 1 calc PR A 1
C27A C -0.0905(7) 0.7876(7) 0.8414(7) 0.094(4) Uiso 0.466(8) 1 d PD A 2
H27D H -0.1204 0.8285 0.8390 0.141 Uiso 0.466(8) 1 calc PR A 2
H27E H -0.1177 0.7512 0.8552 0.141 Uiso 0.466(8) 1 calc PR A 2
H27F H -0.0882 0.7782 0.7951 0.141 Uiso 0.466(8) 1 calc PR A 2
C28A C -0.0168(6) 0.8376(5) 0.9523(5) 0.063(3) Uiso 0.466(8) 1 d PD A 2
H28D H 0.0316 0.8442 0.9945 0.094 Uiso 0.466(8) 1 calc PR A 2
H28E H -0.0581 0.8158 0.9653 0.094 Uiso 0.466(8) 1 calc PR A 2
H28F H -0.0369 0.8804 0.9307 0.094 Uiso 0.466(8) 1 calc PR A 2
C29A C 0.0543(7) 0.8214(5) 0.8629(6) 0.064(3) Uiso 0.466(8) 1 d PD A 2
H29D H 0.0368 0.8660 0.8455 0.096 Uiso 0.466(8) 1 calc PR A 2
H29E H 0.0489 0.7924 0.8230 0.096 Uiso 0.466(8) 1 calc PR A 2
H29F H 0.1105 0.8225 0.8951 0.096 Uiso 0.466(8) 1 calc PR A 2
C30 C -0.25464(15) 0.52260(13) 0.81078(14) 0.0256(5) Uani 1 1 d . . .
C31 C -0.33778(16) 0.54687(14) 0.75772(15) 0.0307(5) Uani 1 1 d . . .
C32 C -0.3718(2) 0.4982(2) 0.6952(2) 0.0508(9) Uani 1 1 d . . .
H32A H -0.3796 0.4549 0.7129 0.076 Uiso 1 1 calc R . .
H32B H -0.3340 0.4943 0.6709 0.076 Uiso 1 1 calc R . .
H32C H -0.4235 0.5147 0.6622 0.076 Uiso 1 1 calc R . .
C33 C -0.3183(2) 0.61466(18) 0.7301(2) 0.0533(9) Uani 1 1 d . . .
H33A H -0.3670 0.6321 0.6937 0.080 Uiso 1 1 calc R . .
H33B H -0.2768 0.6081 0.7102 0.080 Uiso 1 1 calc R . .
H33C H -0.2989 0.6460 0.7693 0.080 Uiso 1 1 calc R . .
C34 C -0.39863(19) 0.55578(19) 0.79381(19) 0.0435(7) Uani 1 1 d . . .
H34A H -0.4500 0.5708 0.7591 0.065 Uiso 1 1 calc R . .
H34B H -0.3783 0.5886 0.8315 0.065 Uiso 1 1 calc R . .
H34C H -0.4064 0.5136 0.8139 0.065 Uiso 1 1 calc R . .
C35 C -0.09466(19) 0.48723(14) 0.65837(14) 0.0302(5) Uani 1 1 d . B .
C36 C -0.1523(3) 0.4867(3) 0.57999(19) 0.0758(17) Uani 1 1 d D . .
C37 C -0.1184(6) 0.4554(5) 0.5282(4) 0.055(2) Uiso 0.498(12) 1 d PD B 1
H37A H -0.0734 0.4819 0.5268 0.082 Uiso 0.498(12) 1 calc PR B 1
H37B H -0.1605 0.4537 0.4811 0.082 Uiso 0.498(12) 1 calc PR B 1
H37C H -0.0997 0.4106 0.5439 0.082 Uiso 0.498(12) 1 calc PR B 1
C38 C -0.1859(6) 0.5609(4) 0.5632(5) 0.055(2) Uiso 0.498(12) 1 d PD B 1
H38A H -0.2141 0.5662 0.5122 0.083 Uiso 0.498(12) 1 calc PR B 1
H38B H -0.1409 0.5920 0.5798 0.083 Uiso 0.498(12) 1 calc PR B 1
H38C H -0.2231 0.5697 0.5872 0.083 Uiso 0.498(12) 1 calc PR B 1
C39 C -0.2238(15) 0.4374(12) 0.571(2) 0.217(18) Uiso 0.498(12) 1 d PD B 1
H39A H -0.2643 0.4594 0.5852 0.326 Uiso 0.498(12) 1 calc PR B 1
H39B H -0.2032 0.3986 0.6012 0.326 Uiso 0.498(12) 1 calc PR B 1
H39C H -0.2483 0.4235 0.5219 0.326 Uiso 0.498(12) 1 calc PR B 1
C37A C -0.0968(6) 0.4892(6) 0.5331(5) 0.064(3) Uiso 0.502(12) 1 d PD B 2
H37D H -0.1306 0.4972 0.4837 0.096 Uiso 0.502(12) 1 calc PR B 2
H37E H -0.0686 0.4471 0.5371 0.096 Uiso 0.502(12) 1 calc PR B 2
H37F H -0.0574 0.5249 0.5501 0.096 Uiso 0.502(12) 1 calc PR B 2
C38A C -0.2196(5) 0.5384(4) 0.5579(4) 0.050(2) Uiso 0.502(12) 1 d PD B 2
H38D H -0.1960 0.5826 0.5653 0.075 Uiso 0.502(12) 1 calc PR B 2
H38E H -0.2529 0.5330 0.5863 0.075 Uiso 0.502(12) 1 calc PR B 2
H38F H -0.2529 0.5326 0.5080 0.075 Uiso 0.502(12) 1 calc PR B 2
C39A C -0.2029(12) 0.4209(8) 0.5798(11) 0.108(6) Uiso 0.502(12) 1 d PD B 2
H39D H -0.2388 0.4293 0.6053 0.162 Uiso 0.502(12) 1 calc PR B 2
H39E H -0.1659 0.3850 0.6028 0.162 Uiso 0.502(12) 1 calc PR B 2
H39F H -0.2348 0.4084 0.5311 0.162 Uiso 0.502(12) 1 calc PR B 2
C40 C 0.07602(18) 0.60583(14) 0.72912(14) 0.0293(5) Uani 1 1 d . C .
C41 C 0.0949(3) 0.65781(17) 0.6814(2) 0.0595(10) Uani 1 1 d DU . .
C42 C 0.1290(4) 0.6265(2) 0.6304(3) 0.0753(15) Uani 1 1 d DU C .
H42A H 0.0879 0.5986 0.5967 0.113 Uiso 1 1 calc R . .
H42B H 0.1759 0.5995 0.6569 0.113 Uiso 1 1 calc R . .
H42C H 0.1451 0.6612 0.6050 0.113 Uiso 1 1 calc R . .
C43 C 0.1679(5) 0.7006(4) 0.7382(4) 0.094(2) Uani 0.779(8) 1 d PDU C 1
H43A H 0.1831 0.7366 0.7137 0.140 Uiso 0.779(8) 1 calc PR C 1
H43B H 0.2144 0.6718 0.7606 0.140 Uiso 0.779(8) 1 calc PR C 1
H43C H 0.1499 0.7188 0.7743 0.140 Uiso 0.779(8) 1 calc PR C 1
C44 C 0.0280(5) 0.7043(4) 0.6495(4) 0.090(2) Uani 0.779(8) 1 d PDU C 1
H44A H 0.0426 0.7359 0.6200 0.135 Uiso 0.779(8) 1 calc PR C 1
H44B H 0.0170 0.7279 0.6868 0.135 Uiso 0.779(8) 1 calc PR C 1
H44C H -0.0200 0.6799 0.6205 0.135 Uiso 0.779(8) 1 calc PR C 1
C43A C 0.0935(17) 0.7313(8) 0.6980(14) 0.083(5) Uiso 0.221(8) 1 d PDU C 2
H43D H 0.1487 0.7474 0.7205 0.125 Uiso 0.221(8) 1 calc PR C 2
H43E H 0.0646 0.7377 0.7300 0.125 Uiso 0.221(8) 1 calc PR C 2
H43F H 0.0664 0.7558 0.6543 0.125 Uiso 0.221(8) 1 calc PR C 2
C44A C -0.0017(10) 0.6568(18) 0.6252(16) 0.109(7) Uiso 0.221(8) 1 d PDU C 2
H44D H -0.0087 0.6878 0.5866 0.164 Uiso 0.221(8) 1 calc PR C 2
H44E H -0.0366 0.6697 0.6504 0.164 Uiso 0.221(8) 1 calc PR C 2
H44F H -0.0159 0.6123 0.6061 0.164 Uiso 0.221(8) 1 calc PR C 2
N1S N 0.81746(14) 0.66822(12) 0.04026(13) 0.0301(5) Uani 1 1 d . . .
H2N H 0.799(2) 0.6225(19) 0.034(2) 0.039(10) Uiso 1 1 d . . .
H3N H 0.874(2) 0.6633(18) 0.0614(19) 0.037(9) Uiso 1 1 d . . .
C1S C 0.7925(2) 0.70738(17) -0.02783(18) 0.0409(7) Uani 1 1 d . . .
H1S1 H 0.8123 0.6850 -0.0614 0.049 Uiso 1 1 calc R . .
H1S2 H 0.8170 0.7518 -0.0182 0.049 Uiso 1 1 calc R . .
C2S C 0.7005(2) 0.7137(2) -0.0607(2) 0.0536(9) Uani 1 1 d . . .
H2S1 H 0.6764 0.6695 -0.0743 0.064 Uiso 1 1 calc R . .
H2S2 H 0.6854 0.7410 -0.1038 0.064 Uiso 1 1 calc R . .
C3S C 0.6670(2) 0.7459(2) -0.0078(2) 0.0508(9) Uani 1 1 d . . .
H3S1 H 0.6867 0.7918 0.0023 0.061 Uiso 1 1 calc R . .
H3S2 H 0.6075 0.7470 -0.0287 0.061 Uiso 1 1 calc R . .
C4S C 0.69491(19) 0.70522(17) 0.0618(2) 0.0427(7) Uani 1 1 d . . .
H4S1 H 0.6758 0.7270 0.0962 0.051 Uiso 1 1 calc R . .
H4S2 H 0.6708 0.6606 0.0522 0.051 Uiso 1 1 calc R . .
C5S C 0.78694(18) 0.69923(15) 0.09373(16) 0.0335(6) Uani 1 1 d . . .
H5S1 H 0.8111 0.7435 0.1072 0.040 Uiso 1 1 calc R . .
H5S2 H 0.8031 0.6716 0.1367 0.040 Uiso 1 1 calc R . .
O1S O 0.7407(9) 0.8409(8) 0.8119(8) 0.083(4) Uiso 0.25 1 d P . .

loop_
_atom_site_aniso_label
_atom_site_aniso_U_11
_atom_site_aniso_U_22
_atom_site_aniso_U_33
_atom_site_aniso_U_23
_atom_site_aniso_U_13
_atom_site_aniso_U_12
Fe1 0.01895(15) 0.01858(16) 0.02245(16) -0.00209(11) 0.00783(12) 0.00043(11)
Fe2 0.02695(17) 0.02118(17) 0.02390(17) 0.00112(12) 0.01389(14) 0.00238(13)
Fe3 0.01728(15) 0.02048(16) 0.02367(17) -0.00292(12) 0.00735(13) 0.00047(11)
Fe4 0.02285(17) 0.02522(17) 0.01837(16) -0.00168(12) 0.00601(13) 0.00418(13)
Fe5 0.02966(18) 0.02479(18) 0.02091(17) -0.00054(12) 0.01392(14) 0.00314(13)
P1 0.0235(3) 0.0230(3) 0.0202(3) -0.0033(2) 0.0077(2) 0.0009(2)
P2 0.0230(3) 0.0248(3) 0.0278(3) -0.0024(2) 0.0139(2) -0.0004(2)
O1 0.0219(8) 0.0244(8) 0.0184(7) 0.0010(6) 0.0084(6) 0.0024(6)
O2 0.0239(8) 0.0236(8) 0.0201(8) 0.0004(6) 0.0100(7) 0.0023(6)
O3 0.0229(8) 0.0215(8) 0.0177(7) 0.0011(6) 0.0073(6) 0.0037(6)
O4 0.0279(8) 0.0236(8) 0.0200(8) 0.0020(6) 0.0082(7) 0.0068(7)
O5 0.0195(7) 0.0210(8) 0.0191(8) -0.0009(6) 0.0057(6) 0.0006(6)
O6 0.0229(8) 0.0240(8) 0.0206(8) -0.0017(6) 0.0081(6) 0.0015(6)
O7 0.0287(8) 0.0256(8) 0.0242(8) -0.0009(6) 0.0126(7) 0.0027(7)
O8 0.0250(8) 0.0277(9) 0.0234(8) -0.0046(7) 0.0057(7) 0.0023(7)
O9 0.0287(9) 0.0242(8) 0.0308(9) 0.0005(7) 0.0167(7) 0.0008(7)
O10 0.0265(8) 0.0295(9) 0.0270(9) -0.0035(7) 0.0132(7) 0.0023(7)
O11 0.0235(8) 0.0263(8) 0.0267(8) -0.0010(7) 0.0125(7) 0.0020(7)
O12 0.0225(8) 0.0251(9) 0.0348(10) -0.0051(7) 0.0101(7) -0.0026(7)
O13 0.0228(8) 0.0256(8) 0.0346(9) -0.0057(7) 0.0116(7) -0.0030(7)
O14 0.0304(9) 0.0222(8) 0.0271(9) 0.0047(6) 0.0132(7) 0.0044(7)
O15 0.0414(11) 0.0238(9) 0.0348(10) -0.0011(7) 0.0223(9) -0.0001(8)
O16 0.0243(9) 0.0369(10) 0.0276(9) -0.0050(7) 0.0060(7) 0.0052(7)
O17 0.0228(8) 0.0273(9) 0.0246(8) -0.0018(6) 0.0054(7) 0.0033(7)
O18 0.0387(10) 0.0351(10) 0.0185(8) 0.0014(7) 0.0076(8) 0.0104(8)
O19 0.0375(10) 0.0347(10) 0.0205(8) -0.0004(7) 0.0106(8) 0.0067(8)
O20 0.0424(11) 0.0293(9) 0.0278(9) 0.0072(7) 0.0211(8) 0.0076(8)
O21 0.0448(11) 0.0286(9) 0.0329(10) 0.0046(7) 0.0246(9) 0.0041(8)
N1 0.0446(14) 0.0396(14) 0.0330(12) -0.0074(10) 0.0232(11) 0.0029(11)
C1 0.0479(19) 0.069(2) 0.0478(19) -0.0081(17) 0.0319(16) 0.0061(17)
C2 0.056(2) 0.095(3) 0.052(2) -0.010(2) 0.0376(19) 0.008(2)
C3 0.085(3) 0.070(3) 0.062(2) -0.003(2) 0.052(2) 0.023(2)
C4 0.100(4) 0.063(3) 0.066(3) -0.027(2) 0.054(3) -0.006(2)
C5 0.079(3) 0.0406(17) 0.052(2) -0.0143(15) 0.044(2) -0.0023(17)
C6 0.0248(11) 0.0301(13) 0.0328(13) -0.0085(10) 0.0045(10) -0.0018(10)
C7 0.0275(12) 0.0261(12) 0.0430(15) -0.0097(11) 0.0100(11) -0.0048(10)
C8 0.0316(13) 0.0317(14) 0.0489(17) -0.0033(12) 0.0060(12) -0.0028(11)
C9 0.0398(17) 0.0431(19) 0.068(2) 0.0080(17) 0.0020(17) 0.0014(15)
C10 0.0387(18) 0.0356(18) 0.100(3) -0.002(2) 0.015(2) 0.0084(14)
C11 0.0411(18) 0.0444(19) 0.093(3) -0.023(2) 0.031(2) -0.0009(15)
C12 0.0413(16) 0.0326(15) 0.061(2) -0.0121(14) 0.0236(15) -0.0027(13)
C13 0.0270(12) 0.0301(13) 0.0509(17) -0.0063(12) 0.0209(12) -0.0037(10)
C14 0.0229(11) 0.0317(13) 0.0568(18) -0.0097(13) 0.0193(12) -0.0058(10)
C15 0.0318(14) 0.0371(16) 0.064(2) -0.0058(15) 0.0108(14) -0.0050(12)
C16 0.0363(17) 0.043(2) 0.101(4) 0.007(2) -0.003(2) -0.0045(16)
C17 0.0315(18) 0.0378(19) 0.168(6) -0.017(3) 0.033(3) -0.0007(15)
C18 0.045(2) 0.049(2) 0.139(5) -0.035(3) 0.055(3) -0.0086(18)
C19 0.0403(17) 0.0440(18) 0.083(3) -0.0206(18) 0.0365(18) -0.0107(14)
C20 0.0234(10) 0.0263(11) 0.0270(11) -0.0024(9) 0.0108(9) -0.0028(9)
C21 0.0279(12) 0.0285(13) 0.0539(18) -0.0076(12) 0.0163(12) -0.0079(11)
C22 0.0463(19) 0.0397(18) 0.086(3) -0.0291(19) 0.026(2) -0.0121(15)
C23 0.0273(14) 0.048(2) 0.090(3) -0.016(2) 0.0095(17) -0.0102(14)
C24 0.081(3) 0.066(3) 0.077(3) 0.002(2) 0.042(3) -0.032(2)
C25 0.0348(13) 0.0214(11) 0.0267(11) 0.0015(9) 0.0135(10) 0.0011(9)
C26 0.079(3) 0.0277(14) 0.0541(19) 0.0169(13) 0.0445(19) 0.0174(15)
C30 0.0203(10) 0.0242(11) 0.0286(12) 0.0006(9) 0.0050(9) 0.0006(9)
C31 0.0236(11) 0.0326(13) 0.0302(13) -0.0017(10) 0.0033(10) 0.0047(10)
C32 0.0382(17) 0.058(2) 0.0396(17) -0.0155(15) -0.0054(14) 0.0103(15)
C33 0.0441(18) 0.0429(19) 0.066(2) 0.0232(17) 0.0117(17) 0.0118(15)
C34 0.0261(13) 0.056(2) 0.0440(17) -0.0025(15) 0.0083(12) 0.0068(13)
C35 0.0404(14) 0.0306(13) 0.0172(10) 0.0001(9) 0.0078(10) 0.0049(11)
C36 0.067(3) 0.122(4) 0.0234(15) -0.010(2) -0.0004(16) 0.050(3)
C40 0.0409(14) 0.0260(11) 0.0263(12) 0.0032(9) 0.0186(11) -0.0001(10)
C41 0.113(3) 0.0307(15) 0.069(2) 0.0043(14) 0.073(2) 0.0006(17)
C42 0.147(5) 0.0426(19) 0.081(3) 0.0081(18) 0.095(3) 0.003(2)
C43 0.125(5) 0.082(4) 0.111(5) -0.033(3) 0.086(4) -0.057(4)
C44 0.140(5) 0.063(4) 0.100(4) 0.053(3) 0.084(4) 0.042(3)
N1S 0.0251(10) 0.0289(11) 0.0359(12) -0.0019(9) 0.0110(9) 0.0060(9)
C1S 0.0438(16) 0.0396(16) 0.0426(16) 0.0051(13) 0.0199(14) 0.0180(13)
C2S 0.0474(19) 0.057(2) 0.0422(18) -0.0041(16) 0.0003(15) 0.0192(17)
C3S 0.0327(15) 0.053(2) 0.062(2) -0.0001(17) 0.0123(15) 0.0184(14)
C4S 0.0349(15) 0.0382(16) 0.061(2) -0.0080(14) 0.0252(15) 0.0019(12)
C5S 0.0344(13) 0.0300(13) 0.0370(14) -0.0049(11) 0.0141(11) 0.0008(11)

loop_
_atom_type_symbol
_atom_type_description
_atom_type_scat_dispersion_real
_atom_type_scat_dispersion_imag
_atom_type_scat_source
C C 0.0033 0.0016 'International Tables Vol C Tables 4.2.6.8 and 6.1.1.4'
H H 0.0000 0.0000 'International Tables Vol C Tables 4.2.6.8 and 6.1.1.4'
N N 0.0061 0.0033 'International Tables Vol C Tables 4.2.6.8 and 6.1.1.4'
O O 0.0106 0.0060 'International Tables Vol C Tables 4.2.6.8 and 6.1.1.4'
P P 0.1023 0.0942 'International Tables Vol C Tables 4.2.6.8 and 6.1.1.4'
Fe Fe 0.3463 0.8444 'International Tables Vol C Tables 4.2.6.8 and 6.1.1.4'

loop_
_geom_angle_atom_site_label_1
_geom_angle_atom_site_label_2
_geom_angle_atom_site_label_3
_geom_angle
_geom_angle_site_symmetry_1
_geom_angle_site_symmetry_3
_geom_angle_publ_flag
O5 Fe1 O6 89.73(7) . . ?
O5 Fe1 O3 97.27(7) . . ?
O6 Fe1 O3 94.04(7) . . ?
O5 Fe1 O13 169.35(8) . . ?
O6 Fe1 O13 90.36(7) . . ?
O3 Fe1 O13 93.34(8) . . ?
O5 Fe1 O1 87.35(7) . . ?
O6 Fe1 O1 170.42(7) . . ?
O3 Fe1 O1 77.30(7) . . ?
O13 Fe1 O1 94.19(7) . . ?
O5 Fe1 O14 85.87(7) . . ?
O6 Fe1 O14 90.64(7) . . ?
O3 Fe1 O14 174.37(7) . . ?
O13 Fe1 O14 83.48(8) . . ?
O1 Fe1 O14 98.24(7) . . ?
O2 Fe2 O1 93.45(7) . . ?
O2 Fe2 O9 92.82(7) . . ?
O1 Fe2 O9 91.32(7) . . ?
O2 Fe2 O15 169.95(8) . . ?
O1 Fe2 O15 92.81(8) . . ?
O9 Fe2 O15 94.89(8) . . ?
O2 Fe2 O20 91.03(8) . . ?
O1 Fe2 O20 175.27(8) . . ?
O9 Fe2 O20 89.99(8) . . ?
O15 Fe2 O20 82.54(8) . . ?
O2 Fe2 O4 80.39(7) . . ?
O1 Fe2 O4 88.72(7) . . ?
O9 Fe2 O4 173.19(7) . . ?
O15 Fe2 O4 91.91(8) . . ?
O20 Fe2 O4 90.52(8) . . ?
O1 Fe3 O11 98.20(7) . . ?
O1 Fe3 O5 100.10(7) . 3_567 ?
O11 Fe3 O5 91.69(7) . 3_567 ?
O1 Fe3 O12 91.93(8) . . ?
O11 Fe3 O12 91.00(8) . . ?
O5 Fe3 O12 167.16(8) 3_567 . ?
O1 Fe3 O17 169.11(7) . . ?
O11 Fe3 O17 91.14(7) . . ?
O5 Fe3 O17 85.12(7) 3_567 . ?
O12 Fe3 O17 82.28(8) . . ?
O1 Fe3 O3 76.39(7) . . ?
O11 Fe3 O3 172.71(7) . . ?
O5 Fe3 O3 84.55(7) 3_567 . ?
O12 Fe3 O3 94.04(7) . . ?
O17 Fe3 O3 94.75(7) . . ?
O2 Fe4 O8 93.47(7) . . ?
O2 Fe4 O3 91.37(7) . 3_567 ?
O8 Fe4 O3 91.32(7) . 3_567 ?
O2 Fe4 O16 175.21(8) . . ?
O8 Fe4 O16 90.92(8) . . ?
O3 Fe4 O16 90.44(8) 3_567 . ?
O2 Fe4 O18 93.12(8) . . ?
O8 Fe4 O18 90.98(8) . . ?
O3 Fe4 O18 174.82(8) 3_567 . ?
O16 Fe4 O18 84.89(8) . . ?
O2 Fe4 O4 81.04(7) . . ?
O8 Fe4 O4 174.14(7) . . ?
O3 Fe4 O4 86.78(7) 3_567 . ?
O16 Fe4 O4 94.64(8) . . ?
O18 Fe4 O4 91.37(8) . . ?
O2 Fe5 O7 94.76(7) . . ?
O2 Fe5 O10 95.61(8) . . ?
O7 Fe5 O10 96.19(8) . . ?
O2 Fe5 O21 96.12(8) . . ?
O7 Fe5 O21 167.16(8) . . ?
O10 Fe5 O21 89.53(8) . . ?
O2 Fe5 O19 95.46(8) . . ?
O7 Fe5 O19 89.88(8) . . ?
O10 Fe5 O19 166.88(8) . . ?
O21 Fe5 O19 82.31(8) . . ?
O2 Fe5 N1 174.33(9) . . ?
O7 Fe5 N1 88.63(9) . . ?
O10 Fe5 N1 88.53(9) . . ?
O21 Fe5 N1 80.01(9) . . ?
O19 Fe5 N1 79.98(9) . . ?
O8 P1 O7 113.48(11) 3_567 3_567 ?
O8 P1 O6 111.92(10) 3_567 . ?
O7 P1 O6 110.56(10) 3_567 . ?
O8 P1 C6 106.37(12) 3_567 . ?
O7 P1 C6 106.69(12) 3_567 . ?
O6 P1 C6 107.41(12) . . ?
O9 P2 O10 113.45(11) . . ?
O9 P2 O11 112.41(10) . . ?
O10 P2 O11 109.75(11) . . ?
O9 P2 C13 104.31(12) . . ?
O10 P2 C13 108.30(12) . . ?
O11 P2 C13 108.28(13) . . ?
Fe2 O1 Fe3 130.43(9) . . ?
Fe2 O1 Fe1 123.27(9) . . ?
Fe3 O1 Fe1 99.48(7) . . ?
Fe2 O1 H1O 95(6) . . ?
Fe3 O1 H1O 103(6) . . ?
Fe1 O1 H1O 97(6) . . ?
Fe5 O2 Fe4 123.35(9) . . ?
Fe5 O2 Fe2 123.72(9) . . ?
Fe4 O2 Fe2 103.03(8) . . ?
Fe4 O3 Fe1 131.59(9) 3_567 . ?
Fe4 O3 Fe3 123.78(8) 3_567 . ?
Fe1 O3 Fe3 95.69(7) . . ?
Fe4 O3 H3O 98(4) 3_567 . ?
Fe1 O3 H3O 102(4) . . ?
Fe3 O3 H3O 99(4) . . ?
Fe4 O4 Fe2 94.91(7) . . ?
Fe4 O4 H4O 111(3) . . ?
Fe2 O4 H4O 108(3) . . ?
Fe3 O5 Fe1 136.23(9) 3_567 . ?
Fe3 O5 H5O 100(3) 3_567 . ?
Fe1 O5 H5O 103(3) . . ?
P1 O6 Fe1 133.26(10) . . ?
P1 O7 Fe5 123.55(11) 3_567 . ?
P1 O8 Fe4 123.44(11) 3_567 . ?
P2 O9 Fe2 124.83(11) . . ?
P2 O10 Fe5 122.91(11) . . ?
P2 O11 Fe3 130.11(11) . . ?
C20 O12 Fe3 129.98(16) . . ?
C20 O13 Fe1 127.93(17) . . ?
C25 O14 Fe1 128.07(17) . . ?
C25 O15 Fe2 130.66(18) . . ?
C30 O16 Fe4 130.61(17) . . ?
C30 O17 Fe3 128.05(16) 3_567 . ?
C35 O18 Fe4 124.90(17) . . ?
C35 O19 Fe5 131.91(17) . . ?
C40 O20 Fe2 125.39(17) . . ?
C40 O21 Fe5 131.00(18) . . ?
C1 N1 C5 113.1(3) . . ?
C1 N1 Fe5 116.7(2) . . ?
C5 N1 Fe5 117.4(2) . . ?
C1 N1 H1N 105(3) . . ?
C5 N1 H1N 107(3) . . ?
Fe5 N1 H1N 94(3) . . ?
N1 C1 C2 114.2(3) . . ?
N1 C1 H1A 108.7 . . ?
C2 C1 H1A 108.7 . . ?
N1 C1 H1B 108.7 . . ?
C2 C1 H1B 108.7 . . ?
H1A C1 H1B 107.6 . . ?
C1 C2 C3 112.8(4) . . ?
C1 C2 H2A 109.0 . . ?
C3 C2 H2A 109.0 . . ?
C1 C2 H2B 109.0 . . ?
C3 C2 H2B 109.0 . . ?
H2A C2 H2B 107.8 . . ?
C4 C3 C2 112.2(3) . . ?
C4 C3 H3A 109.2 . . ?
C2 C3 H3A 109.2 . . ?
C4 C3 H3B 109.2 . . ?
C2 C3 H3B 109.2 . . ?
H3A C3 H3B 107.9 . . ?
C3 C4 C5 113.9(4) . . ?
C3 C4 H4A 108.8 . . ?
C5 C4 H4A 108.8 . . ?
C3 C4 H4B 108.8 . . ?
C5 C4 H4B 108.8 . . ?
H4A C4 H4B 107.7 . . ?
N1 C5 C4 113.8(3) . . ?
N1 C5 H5A 108.8 . . ?
C4 C5 H5A 108.8 . . ?
N1 C5 H5B 108.8 . . ?
C4 C5 H5B 108.8 . . ?
H5A C5 H5B 107.7 . . ?
C7 C6 P1 113.69(18) . . ?
C7 C6 H6A 108.8 . . ?
P1 C6 H6A 108.8 . . ?
C7 C6 H6B 108.8 . . ?
P1 C6 H6B 108.8 . . ?
H6A C6 H6B 107.7 . . ?
C12 C7 C8 118.8(3) . . ?
C12 C7 C6 121.0(3) . . ?
C8 C7 C6 120.1(3) . . ?
C7 C8 C9 120.3(4) . . ?
C7 C8 H8 119.9 . . ?
C9 C8 H8 119.9 . . ?
C10 C9 C8 120.3(4) . . ?
C10 C9 H9 119.8 . . ?
C8 C9 H9 119.8 . . ?
C11 C10 C9 119.8(3) . . ?
C11 C10 H10 120.1 . . ?
C9 C10 H10 120.1 . . ?
C10 C11 C12 120.8(4) . . ?
C10 C11 H11 119.6 . . ?
C12 C11 H11 119.6 . . ?
C7 C12 C11 119.9(4) . . ?
C7 C12 H12 120.1 . . ?
C11 C12 H12 120.1 . . ?
C14 C13 P2 116.6(2) . . ?
C14 C13 H13A 108.1 . . ?
P2 C13 H13A 108.1 . . ?
C14 C13 H13B 108.1 . . ?
P2 C13 H13B 108.1 . . ?
H13A C13 H13B 107.3 . . ?
C15 C14 C19 119.0(3) . . ?
C15 C14 C13 120.6(3) . . ?
C19 C14 C13 120.4(3) . . ?
C14 C15 C16 120.6(4) . . ?
C14 C15 H15 119.7 . . ?
C16 C15 H15 119.7 . . ?
C17 C16 C15 118.8(5) . . ?
C17 C16 H16 120.6 . . ?
C15 C16 H16 120.6 . . ?
C18 C17 C16 120.9(4) . . ?
C18 C17 H17 119.6 . . ?
C16 C17 H17 119.6 . . ?
C17 C18 C19 119.6(4) . . ?
C17 C18 H18 120.2 . . ?
C19 C18 H18 120.2 . . ?
C18 C19 C14 121.1(5) . . ?
C18 C19 H19 119.4 . . ?
C14 C19 H19 119.4 . . ?
O12 C20 O13 125.3(2) . . ?
O12 C20 C21 116.8(2) . . ?
O13 C20 C21 117.9(2) . . ?
C22 C21 C23 111.6(3) . . ?
C22 C21 C20 111.5(3) . . ?
C23 C21 C20 109.8(2) . . ?
C22 C21 C24 110.8(3) . . ?
C23 C21 C24 107.7(3) . . ?
C20 C21 C24 105.2(3) . . ?
C21 C22 H22A 109.5 . . ?
C21 C22 H22B 109.5 . . ?
H22A C22 H22B 109.5 . . ?
C21 C22 H22C 109.5 . . ?
H22A C22 H22C 109.5 . . ?
H22B C22 H22C 109.5 . . ?
C21 C23 H23A 109.5 . . ?
C21 C23 H23B 109.5 . . ?
H23A C23 H23B 109.5 . . ?
C21 C23 H23C 109.5 . . ?
H23A C23 H23C 109.5 . . ?
H23B C23 H23C 109.5 . . ?
C21 C24 H24A 109.5 . . ?
C21 C24 H24B 109.5 . . ?
H24A C24 H24B 109.5 . . ?
C21 C24 H24C 109.5 . . ?
H24A C24 H24C 109.5 . . ?
H24B C24 H24C 109.5 . . ?
O15 C25 O14 125.4(2) . . ?
O15 C25 C26 117.4(2) . . ?
O14 C25 C26 117.2(2) . . ?
C28A C26 C28 47.5(5) . . ?
C28A C26 C29A 121.2(7) . . ?
C28 C26 C29A 129.4(6) . . ?
C28A C26 C27 131.2(5) . . ?
C28 C26 C27 116.6(5) . . ?
C29A C26 C27 23.5(4) . . ?
C28A C26 C25 114.4(5) . . ?
C28 C26 C25 114.2(4) . . ?
C29A C26 C25 113.6(5) . . ?
C27 C26 C25 113.5(3) . . ?
C28A C26 C29 56.6(5) . . ?
C28 C26 C29 103.4(5) . . ?
C29A C26 C29 80.8(6) . . ?
C27 C26 C29 103.4(5) . . ?
C25 C26 C29 103.5(4) . . ?
C28A C26 C27A 97.6(7) . . ?
C28 C26 C27A 50.1(6) . . ?
C29A C26 C27A 107.1(7) . . ?
C27 C26 C27A 84.1(6) . . ?
C25 C26 C27A 98.3(6) . . ?
C29 C26 C27A 151.5(6) . . ?
C26 C27 H27A 109.5 . . ?
C26 C27 H27B 109.5 . . ?
C26 C27 H27C 109.5 . . ?
C26 C28 H28A 109.5 . . ?
C26 C28 H28B 109.5 . . ?
C26 C28 H28C 109.5 . . ?
C26 C29 H29A 109.5 . . ?
C26 C29 H29B 109.5 . . ?
C26 C29 H29C 109.5 . . ?
C26 C27A H27D 109.5 . . ?
C26 C27A H27E 109.5 . . ?
H27D C27A H27E 109.5 . . ?
C26 C27A H27F 109.5 . . ?
H27D C27A H27F 109.5 . . ?
H27E C27A H27F 109.5 . . ?
C26 C28A H28D 109.5 . . ?
C26 C28A H28E 109.5 . . ?
H28D C28A H28E 109.5 . . ?
C26 C28A H28F 109.5 . . ?
H28D C28A H28F 109.5 . . ?
H28E C28A H28F 109.5 . . ?
C26 C29A H29D 109.5 . . ?
C26 C29A H29E 109.5 . . ?
H29D C29A H29E 109.5 . . ?
C26 C29A H29F 109.5 . . ?
H29D C29A H29F 109.5 . . ?
H29E C29A H29F 109.5 . . ?
O16 C30 O17 124.8(2) . 3_567 ?
O16 C30 C31 116.6(2) . . ?
O17 C30 C31 118.6(2) 3_567 . ?
C34 C31 C32 109.7(3) . . ?
C34 C31 C30 111.6(2) . . ?
C32 C31 C30 110.8(2) . . ?
C34 C31 C33 111.1(3) . . ?
C32 C31 C33 109.4(3) . . ?
C30 C31 C33 104.1(2) . . ?
C31 C32 H32A 109.5 . . ?
C31 C32 H32B 109.5 . . ?
H32A C32 H32B 109.5 . . ?
C31 C32 H32C 109.5 . . ?
H32A C32 H32C 109.5 . . ?
H32B C32 H32C 109.5 . . ?
C31 C33 H33A 109.5 . . ?
C31 C33 H33B 109.5 . . ?
H33A C33 H33B 109.5 . . ?
C31 C33 H33C 109.5 . . ?
H33A C33 H33C 109.5 . . ?
H33B C33 H33C 109.5 . . ?
C31 C34 H34A 109.5 . . ?
C31 C34 H34B 109.5 . . ?
H34A C34 H34B 109.5 . . ?
C31 C34 H34C 109.5 . . ?
H34A C34 H34C 109.5 . . ?
H34B C34 H34C 109.5 . . ?
O19 C35 O18 126.2(2) . . ?
O19 C35 C36 118.3(3) . . ?
O18 C35 C36 115.5(3) . . ?
C38A C36 C37 123.2(5) . . ?
C38A C36 C35 116.7(4) . . ?
C37 C36 C35 115.5(4) . . ?
C38A C36 C39 83.3(12) . . ?
C37 C36 C39 99.8(13) . . ?
C35 C36 C39 108.9(14) . . ?
C38A C36 C38 26.8(4) . . ?
C37 C36 C38 116.8(6) . . ?
C35 C36 C38 105.5(4) . . ?
C39 C36 C38 110.1(12) . . ?
C38A C36 C39A 100.7(9) . . ?
C37 C36 C39A 91.2(9) . . ?
C35 C36 C39A 99.7(8) . . ?
C39 C36 C39A 17.4(16) . . ?
C38 C36 C39A 127.4(9) . . ?
C38A C36 C37A 113.1(6) . . ?
C37 C36 C37A 28.4(4) . . ?
C35 C36 C37A 106.9(5) . . ?
C39 C36 C37A 127.1(14) . . ?
C38 C36 C37A 96.1(6) . . ?
C39A C36 C37A 119.6(9) . . ?
C36 C37 H37A 109.5 . . ?
C36 C37 H37B 109.5 . . ?
C36 C37 H37C 109.5 . . ?
C36 C38 H38A 109.5 . . ?
C36 C38 H38B 109.5 . . ?
C36 C38 H38C 109.5 . . ?
C36 C39 H39A 109.5 . . ?
C36 C39 H39B 109.5 . . ?
C36 C39 H39C 109.5 . . ?
C36 C37A H37D 109.5 . . ?
C36 C37A H37E 109.5 . . ?
H37D C37A H37E 109.5 . . ?
C36 C37A H37F 109.5 . . ?
H37D C37A H37F 109.5 . . ?
H37E C37A H37F 109.5 . . ?
C36 C38A H38D 109.5 . . ?
C36 C38A H38E 109.5 . . ?
H38D C38A H38E 109.5 . . ?
C36 C38A H38F 109.5 . . ?
H38D C38A H38F 109.5 . . ?
H38E C38A H38F 109.5 . . ?
C36 C39A H39D 109.5 . . ?
C36 C39A H39E 109.5 . . ?
H39D C39A H39E 109.5 . . ?
C36 C39A H39F 109.5 . . ?
H39D C39A H39F 109.5 . . ?
H39E C39A H39F 109.5 . . ?
O21 C40 O20 126.7(2) . . ?
O21 C40 C41 117.0(2) . . ?
O20 C40 C41 116.3(2) . . ?
C44 C41 C42 115.5(4) . . ?
C44 C41 C43A 53.0(10) . . ?
C42 C41 C43A 126.9(11) . . ?
C44 C41 C40 112.4(4) . . ?
C42 C41 C40 112.3(3) . . ?
C43A C41 C40 119.7(11) . . ?
C44 C41 C43 106.3(5) . . ?
C42 C41 C43 106.7(4) . . ?
C43A C41 C43 53.2(10) . . ?
C40 C41 C43 102.5(4) . . ?
C44 C41 C44A 40.9(11) . . ?
C42 C41 C44A 95.7(12) . . ?
C43A C41 C44A 93.8(14) . . ?
C40 C41 C44A 90.7(13) . . ?
C43 C41 C44A 146.9(12) . . ?
C41 C42 H42A 109.5 . . ?
C41 C42 H42B 109.5 . . ?
H42A C42 H42B 109.5 . . ?
C41 C42 H42C 109.5 . . ?
H42A C42 H42C 109.5 . . ?
H42B C42 H42C 109.5 . . ?
C41 C43 H43A 109.5 . . ?
C41 C43 H43B 109.5 . . ?
C41 C43 H43C 109.5 . . ?
C41 C44 H44A 109.5 . . ?
C41 C44 H44B 109.5 . . ?
C41 C44 H44C 109.5 . . ?
C41 C43A H43D 109.5 . . ?
C41 C43A H43E 109.5 . . ?
H43D C43A H43E 109.5 . . ?
C41 C43A H43F 109.5 . . ?
H43D C43A H43F 109.5 . . ?
H43E C43A H43F 109.5 . . ?
C41 C44A H44D 109.5 . . ?
C41 C44A H44E 109.5 . . ?
H44D C44A H44E 109.5 . . ?
C41 C44A H44F 109.5 . . ?
H44D C44A H44F 109.5 . . ?
H44E C44A H44F 109.5 . . ?
C1S N1S C5S 112.2(2) . . ?
C1S N1S H2N 114(2) . . ?
C5S N1S H2N 107(2) . . ?
C1S N1S H3N 112(2) . . ?
C5S N1S H3N 109(2) . . ?
H2N N1S H3N 102(3) . . ?
N1S C1S C2S 110.4(3) . . ?
N1S C1S H1S1 109.6 . . ?
C2S C1S H1S1 109.6 . . ?
N1S C1S H1S2 109.6 . . ?
C2S C1S H1S2 109.6 . . ?
H1S1 C1S H1S2 108.1 . . ?
C1S C2S C3S 111.0(3) . . ?
C1S C2S H2S1 109.4 . . ?
C3S C2S H2S1 109.4 . . ?
C1S C2S H2S2 109.4 . . ?
C3S C2S H2S2 109.4 . . ?
H2S1 C2S H2S2 108.0 . . ?
C4S C3S C2S 109.6(3) . . ?
C4S C3S H3S1 109.8 . . ?
C2S C3S H3S1 109.8 . . ?
C4S C3S H3S2 109.8 . . ?
C2S C3S H3S2 109.8 . . ?
H3S1 C3S H3S2 108.2 . . ?
C5S C4S C3S 111.1(3) . . ?
C5S C4S H4S1 109.4 . . ?
C3S C4S H4S1 109.4 . . ?
C5S C4S H4S2 109.4 . . ?
C3S C4S H4S2 109.4 . . ?
H4S1 C4S H4S2 108.0 . . ?
N1S C5S C4S 110.0(2) . . ?
N1S C5S H5S1 109.7 . . ?
C4S C5S H5S1 109.7 . . ?
N1S C5S H5S2 109.7 . . ?
C4S C5S H5S2 109.7 . . ?
H5S1 C5S H5S2 108.2 . . ?

loop_
_geom_bond_atom_site_label_1
_geom_bond_atom_site_label_2
_geom_bond_distance
_geom_bond_site_symmetry_2
_geom_bond_publ_flag
Fe1 O5 1.9891(17) . ?
Fe1 O6 1.9944(17) . ?
Fe1 O3 2.0172(17) . ?
Fe1 O13 2.0199(18) . ?
Fe1 O1 2.0338(17) . ?
Fe1 O14 2.0376(17) . ?
Fe2 O2 1.9534(17) . ?
Fe2 O1 1.9698(17) . ?
Fe2 O9 1.9708(18) . ?
Fe2 O15 2.0416(19) . ?
Fe2 O20 2.0566(18) . ?
Fe2 O4 2.0760(19) . ?
Fe3 O1 1.9772(17) . ?
Fe3 O11 1.9780(17) . ?
Fe3 O5 1.9811(17) 3_567 ?
Fe3 O12 2.0101(18) . ?
Fe3 O17 2.0578(18) . ?
Fe3 O3 2.1112(17) . ?
Fe4 O2 1.9408(18) . ?
Fe4 O8 1.9774(18) . ?
Fe4 O3 2.0093(16) 3_567 ?
Fe4 O16 2.0106(19) . ?
Fe4 O18 2.0340(19) . ?
Fe4 O4 2.0615(18) . ?
Fe5 O2 1.8605(17) . ?
Fe5 O7 1.9862(19) . ?
Fe5 O10 1.9943(19) . ?
Fe5 O21 2.0662(19) . ?
Fe5 O19 2.095(2) . ?
Fe5 N1 2.220(2) . ?
P1 O8 1.5204(19) 3_567 ?
P1 O7 1.5268(19) 3_567 ?
P1 O6 1.5379(17) . ?
P1 C6 1.804(3) . ?
P2 O9 1.5259(19) . ?
P2 O10 1.5269(19) . ?
P2 O11 1.5384(19) . ?
P2 C13 1.808(3) . ?
O1 H1O 0.81(2) . ?
O3 Fe4 2.0093(16) 3_567 ?
O3 H3O 0.81(2) . ?
O4 H4O 0.81(4) . ?
O5 Fe3 1.9812(17) 3_567 ?
O5 H5O 0.80(4) . ?
O7 P1 1.5268(19) 3_567 ?
O8 P1 1.5205(19) 3_567 ?
O12 C20 1.254(3) . ?
O13 C20 1.264(3) . ?
O14 C25 1.259(3) . ?
O15 C25 1.256(3) . ?
O16 C30 1.261(3) . ?
O17 C30 1.262(3) 3_567 ?
O18 C35 1.262(3) . ?
O19 C35 1.248(3) . ?
O20 C40 1.257(3) . ?
O21 C40 1.249(3) . ?
N1 C1 1.462(5) . ?
N1 C5 1.465(4) . ?
N1 H1N 0.93(5) . ?
C1 C2 1.510(5) . ?
C1 H1A 0.9700 . ?
C1 H1B 0.9700 . ?
C2 C3 1.516(7) . ?
C2 H2A 0.9700 . ?
C2 H2B 0.9700 . ?
C3 C4 1.478(7) . ?
C3 H3A 0.9700 . ?
C3 H3B 0.9700 . ?
C4 C5 1.508(5) . ?
C4 H4A 0.9700 . ?
C4 H4B 0.9700 . ?
C5 H5A 0.9700 . ?
C5 H5B 0.9700 . ?
C6 C7 1.502(4) . ?
C6 H6A 0.9700 . ?
C6 H6B 0.9700 . ?
C7 C12 1.389(4) . ?
C7 C8 1.390(5) . ?
C8 C9 1.393(5) . ?
C8 H8 0.9300 . ?
C9 C10 1.373(7) . ?
C9 H9 0.9300 . ?
C10 C11 1.365(7) . ?
C10 H10 0.9300 . ?
C11 C12 1.395(5) . ?
C11 H11 0.9300 . ?
C12 H12 0.9300 . ?
C13 C14 1.506(4) . ?
C13 H13A 0.9700 . ?
C13 H13B 0.9700 . ?
C14 C15 1.376(5) . ?
C14 C19 1.395(5) . ?
C15 C16 1.406(5) . ?
C15 H15 0.9300 . ?
C16 C17 1.394(8) . ?
C16 H16 0.9300 . ?
C17 C18 1.370(8) . ?
C17 H17 0.9300 . ?
C18 C19 1.379(6) . ?
C18 H18 0.9300 . ?
C19 H19 0.9300 . ?
C20 C21 1.531(4) . ?
C21 C22 1.501(4) . ?
C21 C23 1.529(5) . ?
C21 C24 1.554(6) . ?
C22 H22A 0.9600 . ?
C22 H22B 0.9600 . ?
C22 H22C 0.9600 . ?
C23 H23A 0.9600 . ?
C23 H23B 0.9600 . ?
C23 H23C 0.9600 . ?
C24 H24A 0.9600 . ?
C24 H24B 0.9600 . ?
C24 H24C 0.9600 . ?
C25 C26 1.527(4) . ?
C26 C28A 1.458(9) . ?
C26 C28 1.470(8) . ?
C26 C29A 1.471(9) . ?
C26 C27 1.502(7) . ?
C26 C29 1.640(8) . ?
C26 C27A 1.644(11) . ?
C27 H27A 0.9600 . ?
C27 H27B 0.9600 . ?
C27 H27C 0.9600 . ?
C28 H28A 0.9600 . ?
C28 H28B 0.9600 . ?
C28 H28C 0.9600 . ?
C29 H29A 0.9600 . ?
C29 H29B 0.9600 . ?
C29 H29C 0.9600 . ?
C27A H27D 0.9600 . ?
C27A H27E 0.9600 . ?
C27A H27F 0.9600 . ?
C28A H28D 0.9600 . ?
C28A H28E 0.9600 . ?
C28A H28F 0.9600 . ?
C29A H29D 0.9600 . ?
C29A H29E 0.9600 . ?
C29A H29F 0.9600 . ?
C30 O17 1.262(3) 3_567 ?
C30 C31 1.531(3) . ?
C31 C34 1.505(4) . ?
C31 C32 1.519(4) . ?
C31 C33 1.542(5) . ?
C32 H32A 0.9600 . ?
C32 H32B 0.9600 . ?
C32 H32C 0.9600 . ?
C33 H33A 0.9600 . ?
C33 H33B 0.9600 . ?
C33 H33C 0.9600 . ?
C34 H34A 0.9600 . ?
C34 H34B 0.9600 . ?
C34 H34C 0.9600 . ?
C35 C36 1.520(4) . ?
C36 C38A 1.504(6) . ?
C36 C37 1.506(6) . ?
C36 C39 1.550(8) . ?
C36 C38 1.578(7) . ?
C36 C39A 1.579(7) . ?
C36 C37A 1.584(7) . ?
C37 H37A 0.9600 . ?
C37 H37B 0.9600 . ?
C37 H37C 0.9600 . ?
C38 H38A 0.9600 . ?
C38 H38B 0.9600 . ?
C38 H38C 0.9600 . ?
C39 H39A 0.9600 . ?
C39 H39B 0.9600 . ?
C39 H39C 0.9600 . ?
C37A H37D 0.9600 . ?
C37A H37E 0.9600 . ?
C37A H37F 0.9600 . ?
C38A H38D 0.9600 . ?
C38A H38E 0.9600 . ?
C38A H38F 0.9600 . ?
C39A H39D 0.9600 . ?
C39A H39E 0.9600 . ?
C39A H39F 0.9600 . ?
C40 C41 1.525(4) . ?
C41 C44 1.443(7) . ?
C41 C42 1.496(5) . ?
C41 C43A 1.500(14) . ?
C41 C43 1.606(7) . ?
C41 C44A 1.651(14) . ?
C42 H42A 0.9600 . ?
C42 H42B 0.9600 . ?
C42 H42C 0.9600 . ?
C43 H43A 0.9600 . ?
C43 H43B 0.9600 . ?
C43 H43C 0.9600 . ?
C44 H44A 0.9600 . ?
C44 H44B 0.9600 . ?
C44 H44C 0.9600 . ?
C43A H43D 0.9600 . ?
C43A H43E 0.9600 . ?
C43A H43F 0.9600 . ?
C44A H44D 0.9600 . ?
C44A H44E 0.9600 . ?
C44A H44F 0.9600 . ?
N1S C1S 1.488(4) . ?
N1S C5S 1.495(4) . ?
N1S H2N 0.96(4) . ?
N1S H3N 0.93(4) . ?
C1S C2S 1.507(5) . ?
C1S H1S1 0.9700 . ?
C1S H1S2 0.9700 . ?
C2S C3S 1.530(5) . ?
C2S H2S1 0.9700 . ?
C2S H2S2 0.9700 . ?
C3S C4S 1.526(5) . ?
C3S H3S1 0.9700 . ?
C3S H3S2 0.9700 . ?
C4S C5S 1.506(4) . ?
C4S H4S1 0.9700 . ?
C4S H4S2 0.9700 . ?
C5S H5S1 0.9700 . ?
C5S H5S2 0.9700 . ?

loop_
_geom_hbond_atom_site_label_D
_geom_hbond_atom_site_label_H
_geom_hbond_atom_site_label_A
_geom_hbond_distance_DH
_geom_hbond_distance_HA
_geom_hbond_distance_DA
_geom_hbond_angle_DHA
_geom_hbond_site_symmetry_A
N1S H2N O11 0.96(4) 1.95(4) 2.881(3) 165(3) 3_666
N1S H3N O6 0.93(4) 1.85(4) 2.787(3) 177(3) 1_654
O1 H1O O3 0.81(2) 1.98(2) 2.793(2) 173(9) 3_567
O1 H1O O2 0.81(2) 2.61(9) 2.856(2) 99(7) .
O5 H5O O4 0.80(4) 2.14(4) 2.898(2) 157(4) .
O3 H3O O1 0.81(2) 1.98(2) 2.793(2) 174(6) 3_567

loop_
_geom_torsion_atom_site_label_1
_geom_torsion_atom_site_label_2
_geom_torsion_atom_site_label_3
_geom_torsion_atom_site_label_4
_geom_torsion
_geom_torsion_site_symmetry_1
_geom_torsion_site_symmetry_2
_geom_torsion_site_symmetry_3
_geom_torsion_site_symmetry_4
_geom_torsion_publ_flag
O2 Fe2 O1 Fe3 70.58(12) . . . . ?
O9 Fe2 O1 Fe3 -22.33(13) . . . . ?
O15 Fe2 O1 Fe3 -117.29(12) . . . . ?
O20 Fe2 O1 Fe3 -128.4(9) . . . . ?
O4 Fe2 O1 Fe3 150.86(12) . . . . ?
O2 Fe2 O1 Fe1 -144.56(10) . . . . ?
O9 Fe2 O1 Fe1 122.54(11) . . . . ?
O15 Fe2 O1 Fe1 27.58(11) . . . . ?
O20 Fe2 O1 Fe1 16.5(10) . . . . ?
O4 Fe2 O1 Fe1 -64.27(10) . . . . ?
O11 Fe3 O1 Fe2 -9.18(13) . . . . ?
O5 Fe3 O1 Fe2 -102.39(12) 3_567 . . . ?
O12 Fe3 O1 Fe2 82.11(13) . . . . ?
O17 Fe3 O1 Fe2 139.7(3) . . . . ?
O3 Fe3 O1 Fe2 175.80(14) . . . . ?
O11 Fe3 O1 Fe1 -159.99(8) . . . . ?
O5 Fe3 O1 Fe1 106.80(8) 3_567 . . . ?
O12 Fe3 O1 Fe1 -68.69(8) . . . . ?
O17 Fe3 O1 Fe1 -11.1(4) . . . . ?
O3 Fe3 O1 Fe1 24.99(7) . . . . ?
O5 Fe1 O1 Fe2 82.16(11) . . . . ?
O6 Fe1 O1 Fe2 154.6(4) . . . . ?
O3 Fe1 O1 Fe2 -179.77(12) . . . . ?
O13 Fe1 O1 Fe2 -87.28(11) . . . . ?
O14 Fe1 O1 Fe2 -3.28(12) . . . . ?
O5 Fe1 O1 Fe3 -124.21(8) . . . . ?
O6 Fe1 O1 Fe3 -51.8(4) . . . . ?
O3 Fe1 O1 Fe3 -26.14(7) . . . . ?
O13 Fe1 O1 Fe3 66.35(8) . . . . ?
O14 Fe1 O1 Fe3 150.35(8) . . . . ?
O7 Fe5 O2 Fe4 -62.20(11) . . . . ?
O10 Fe5 O2 Fe4 -158.91(10) . . . . ?
O21 Fe5 O2 Fe4 110.96(11) . . . . ?
O19 Fe5 O2 Fe4 28.14(11) . . . . ?
N1 Fe5 O2 Fe4 64.4(10) . . . . ?
O7 Fe5 O2 Fe2 158.00(11) . . . . ?
O10 Fe5 O2 Fe2 61.29(11) . . . . ?
O21 Fe5 O2 Fe2 -28.84(12) . . . . ?
O19 Fe5 O2 Fe2 -111.67(11) . . . . ?
N1 Fe5 O2 Fe2 -75.4(10) . . . . ?
O8 Fe4 O2 Fe5 41.81(11) . . . . ?
O3 Fe4 O2 Fe5 133.22(11) 3_567 . . . ?
O16 Fe4 O2 Fe5 -114.6(9) . . . . ?
O18 Fe4 O2 Fe5 -49.36(11) . . . . ?
O4 Fe4 O2 Fe5 -140.26(11) . . . . ?
O8 Fe4 O2 Fe2 -171.63(8) . . . . ?
O3 Fe4 O2 Fe2 -80.22(8) 3_567 . . . ?
O16 Fe4 O2 Fe2 32.0(9) . . . . ?
O18 Fe4 O2 Fe2 97.20(9) . . . . ?
O4 Fe4 O2 Fe2 6.30(8) . . . . ?
O1 Fe2 O2 Fe5 -131.76(11) . . . . ?
O9 Fe2 O2 Fe5 -40.27(11) . . . . ?
O15 Fe2 O2 Fe5 99.8(4) . . . . ?
O20 Fe2 O2 Fe5 49.78(12) . . . . ?
O4 Fe2 O2 Fe5 140.13(12) . . . . ?
O1 Fe2 O2 Fe4 81.84(8) . . . . ?
O9 Fe2 O2 Fe4 173.33(8) . . . . ?
O15 Fe2 O2 Fe4 -46.6(5) . . . . ?
O20 Fe2 O2 Fe4 -96.63(8) . . . . ?
O4 Fe2 O2 Fe4 -6.27(8) . . . . ?
O5 Fe1 O3 Fe4 -103.57(12) . . . 3_567 ?
O6 Fe1 O3 Fe4 -13.32(13) . . . 3_567 ?
O13 Fe1 O3 Fe4 77.27(13) . . . 3_567 ?
O1 Fe1 O3 Fe4 170.82(14) . . . 3_567 ?
O14 Fe1 O3 Fe4 132.7(7) . . . 3_567 ?
O5 Fe1 O3 Fe3 109.75(7) . . . . ?
O6 Fe1 O3 Fe3 -160.01(7) . . . . ?
O13 Fe1 O3 Fe3 -69.41(8) . . . . ?
O1 Fe1 O3 Fe3 24.14(7) . . . . ?
O14 Fe1 O3 Fe3 -13.9(8) . . . . ?
O1 Fe3 O3 Fe4 -175.36(12) . . . 3_567 ?
O11 Fe3 O3 Fe4 142.1(5) . . . 3_567 ?
O5 Fe3 O3 Fe4 82.85(11) 3_567 . . 3_567 ?
O12 Fe3 O3 Fe4 -84.35(11) . . . 3_567 ?
O17 Fe3 O3 Fe4 -1.77(11) . . . 3_567 ?
O1 Fe3 O3 Fe1 -24.98(7) . . . . ?
O11 Fe3 O3 Fe1 -67.6(6) . . . . ?
O5 Fe3 O3 Fe1 -126.77(8) 3_567 . . . ?
O12 Fe3 O3 Fe1 66.03(8) . . . . ?
O17 Fe3 O3 Fe1 148.61(7) . . . . ?
O2 Fe4 O4 Fe2 -5.80(7) . . . . ?
O8 Fe4 O4 Fe2 14.9(8) . . . . ?
O3 Fe4 O4 Fe2 86.10(7) 3_567 . . . ?
O16 Fe4 O4 Fe2 176.28(8) . . . . ?
O18 Fe4 O4 Fe2 -98.74(8) . . . . ?
O2 Fe2 O4 Fe4 5.77(7) . . . . ?
O1 Fe2 O4 Fe4 -87.95(8) . . . . ?
O9 Fe2 O4 Fe4 2.4(7) . . . . ?
O15 Fe2 O4 Fe4 179.28(8) . . . . ?
O20 Fe2 O4 Fe4 96.72(8) . . . . ?
O6 Fe1 O5 Fe3 -104.43(13) . . . 3_567 ?
O3 Fe1 O5 Fe3 -10.40(14) . . . 3_567 ?
O13 Fe1 O5 Fe3 165.1(3) . . . 3_567 ?
O1 Fe1 O5 Fe3 66.44(13) . . . 3_567 ?
O14 Fe1 O5 Fe3 164.91(14) . . . 3_567 ?
O8 P1 O6 Fe1 -0.24(18) 3_567 . . . ?
O7 P1 O6 Fe1 -127.80(14) 3_567 . . . ?
C6 P1 O6 Fe1 116.16(15) . . . . ?
O5 Fe1 O6 P1 127.75(15) . . . . ?
O3 Fe1 O6 P1 30.48(15) . . . . ?
O13 Fe1 O6 P1 -62.90(15) . . . . ?
O1 Fe1 O6 P1 55.5(5) . . . . ?
O14 Fe1 O6 P1 -146.38(15) . . . . ?
O2 Fe5 O7 P1 22.39(13) . . . 3_567 ?
O10 Fe5 O7 P1 118.57(13) . . . 3_567 ?
O21 Fe5 O7 P1 -125.4(3) . . . 3_567 ?
O19 Fe5 O7 P1 -73.08(13) . . . 3_567 ?
N1 Fe5 O7 P1 -153.06(14) . . . 3_567 ?
O2 Fe4 O8 P1 27.47(14) . . . 3_567 ?
O3 Fe4 O8 P1 -63.98(13) 3_567 . . 3_567 ?
O16 Fe4 O8 P1 -154.44(13) . . . 3_567 ?
O18 Fe4 O8 P1 120.66(14) . . . 3_567 ?
O4 Fe4 O8 P1 7.0(8) . . . 3_567 ?
O10 P2 O9 Fe2 65.74(15) . . . . ?
O11 P2 O9 Fe2 -59.53(16) . . . . ?
C13 P2 O9 Fe2 -176.63(14) . . . . ?
O2 Fe2 O9 P2 -28.76(14) . . . . ?
O1 Fe2 O9 P2 64.77(13) . . . . ?
O15 Fe2 O9 P2 157.70(13) . . . . ?
O20 Fe2 O9 P2 -119.78(14) . . . . ?
O4 Fe2 O9 P2 -25.5(7) . . . . ?
O9 P2 O10 Fe5 -31.64(16) . . . . ?
O11 P2 O10 Fe5 95.05(14) . . . . ?
C13 P2 O10 Fe5 -146.93(14) . . . . ?
O2 Fe5 O10 P2 -22.62(14) . . . . ?
O7 Fe5 O10 P2 -118.04(13) . . . . ?
O21 Fe5 O10 P2 73.48(13) . . . . ?
O19 Fe5 O10 P2 124.8(3) . . . . ?
N1 Fe5 O10 P2 153.50(14) . . . . ?
O9 P2 O11 Fe3 0.91(18) . . . . ?
O10 P2 O11 Fe3 -126.35(14) . . . . ?
C13 P2 O11 Fe3 115.61(15) . . . . ?
O1 Fe3 O11 P2 27.09(15) . . . . ?
O5 Fe3 O11 P2 127.55(15) 3_567 . . . ?
O12 Fe3 O11 P2 -65.00(15) . . . . ?
O17 Fe3 O11 P2 -147.30(15) . . . . ?
O3 Fe3 O11 P2 68.7(6) . . . . ?
O1 Fe3 O12 C20 40.7(2) . . . . ?
O11 Fe3 O12 C20 138.9(2) . . . . ?
O5 Fe3 O12 C20 -118.9(3) 3_567 . . . ?
O17 Fe3 O12 C20 -130.0(2) . . . . ?
O3 Fe3 O12 C20 -35.8(2) . . . . ?
O5 Fe1 O13 C20 -127.3(4) . . . . ?
O6 Fe1 O13 C20 142.2(2) . . . . ?
O3 Fe1 O13 C20 48.2(2) . . . . ?
O1 Fe1 O13 C20 -29.3(2) . . . . ?
O14 Fe1 O13 C20 -127.2(2) . . . . ?
O5 Fe1 O14 C25 -117.1(2) . . . . ?
O6 Fe1 O14 C25 153.2(2) . . . . ?
O3 Fe1 O14 C25 7.1(9) . . . . ?
O13 Fe1 O14 C25 63.0(2) . . . . ?
O1 Fe1 O14 C25 -30.4(2) . . . . ?
O2 Fe2 O15 C25 76.1(5) . . . . ?
O1 Fe2 O15 C25 -52.4(2) . . . . ?
O9 Fe2 O15 C25 -144.0(2) . . . . ?
O20 Fe2 O15 C25 126.6(2) . . . . ?
O4 Fe2 O15 C25 36.4(2) . . . . ?
O2 Fe4 O16 C30 -53.5(10) . . . . ?
O8 Fe4 O16 C30 150.0(2) . . . . ?
O3 Fe4 O16 C30 58.7(2) 3_567 . . . ?
O18 Fe4 O16 C30 -119.1(2) . . . . ?
O4 Fe4 O16 C30 -28.1(2) . . . . ?
O1 Fe3 O17 C30 -0.1(5) . . . 3_567 ?
O11 Fe3 O17 C30 149.1(2) . . . 3_567 ?
O5 Fe3 O17 C30 -119.3(2) 3_567 . . 3_567 ?
O12 Fe3 O17 C30 58.2(2) . . . 3_567 ?
O3 Fe3 O17 C30 -35.2(2) . . . 3_567 ?
O2 Fe4 O18 C35 52.4(2) . . . . ?
O8 Fe4 O18 C35 -41.1(2) . . . . ?
O3 Fe4 O18 C35 -157.5(8) 3_567 . . . ?
O16 Fe4 O18 C35 -132.0(2) . . . . ?
O4 Fe4 O18 C35 133.5(2) . . . . ?
O2 Fe5 O19 C35 11.6(3) . . . . ?
O7 Fe5 O19 C35 106.4(3) . . . . ?
O10 Fe5 O19 C35 -135.9(3) . . . . ?
O21 Fe5 O19 C35 -83.9(3) . . . . ?
N1 Fe5 O19 C35 -165.0(3) . . . . ?
O2 Fe2 O20 C40 -53.1(2) . . . . ?
O1 Fe2 O20 C40 145.8(9) . . . . ?
O9 Fe2 O20 C40 39.7(2) . . . . ?
O15 Fe2 O20 C40 134.7(2) . . . . ?
O4 Fe2 O20 C40 -133.5(2) . . . . ?
O2 Fe5 O21 C40 -12.1(3) . . . . ?
O7 Fe5 O21 C40 135.6(3) . . . . ?
O10 Fe5 O21 C40 -107.7(3) . . . . ?
O19 Fe5 O21 C40 82.6(3) . . . . ?
N1 Fe5 O21 C40 163.7(3) . . . . ?
O2 Fe5 N1 C1 118.1(9) . . . . ?
O7 Fe5 N1 C1 -115.1(3) . . . . ?
O10 Fe5 N1 C1 -18.9(3) . . . . ?
O21 Fe5 N1 C1 70.9(3) . . . . ?
O19 Fe5 N1 C1 154.7(3) . . . . ?
O2 Fe5 N1 C5 -102.8(9) . . . . ?
O7 Fe5 N1 C5 24.0(3) . . . . ?
O10 Fe5 N1 C5 120.2(3) . . . . ?
O21 Fe5 N1 C5 -150.0(3) . . . . ?
O19 Fe5 N1 C5 -66.1(3) . . . . ?
C5 N1 C1 C2 49.9(5) . . . . ?
Fe5 N1 C1 C2 -169.3(3) . . . . ?
N1 C1 C2 C3 -49.2(5) . . . . ?
C1 C2 C3 C4 47.8(5) . . . . ?
C2 C3 C4 C5 -48.2(6) . . . . ?
C1 N1 C5 C4 -49.4(5) . . . . ?
Fe5 N1 C5 C4 170.0(3) . . . . ?
C3 C4 C5 N1 49.5(6) . . . . ?
O8 P1 C6 C7 -179.3(2) 3_567 . . . ?
O7 P1 C6 C7 -57.9(2) 3_567 . . . ?
O6 P1 C6 C7 60.7(2) . . . . ?
P1 C6 C7 C12 98.1(3) . . . . ?
P1 C6 C7 C8 -82.9(3) . . . . ?
C12 C7 C8 C9 0.0(4) . . . . ?
C6 C7 C8 C9 -179.0(3) . . . . ?
C7 C8 C9 C10 0.5(5) . . . . ?
C8 C9 C10 C11 -0.9(6) . . . . ?
C9 C10 C11 C12 0.9(6) . . . . ?
C8 C7 C12 C11 -0.1(5) . . . . ?
C6 C7 C12 C11 178.9(3) . . . . ?
C10 C11 C12 C7 -0.4(5) . . . . ?
O9 P2 C13 C14 -178.4(2) . . . . ?
O10 P2 C13 C14 -57.3(3) . . . . ?
O11 P2 C13 C14 61.7(3) . . . . ?
P2 C13 C14 C15 -87.7(3) . . . . ?
P2 C13 C14 C19 94.2(3) . . . . ?
C19 C14 C15 C16 0.0(5) . . . . ?
C13 C14 C15 C16 -178.1(3) . . . . ?
C14 C15 C16 C17 -0.2(5) . . . . ?
C15 C16 C17 C18 0.2(6) . . . . ?
C16 C17 C18 C19 0.0(6) . . . . ?
C17 C18 C19 C14 -0.3(6) . . . . ?
C15 C14 C19 C18 0.3(5) . . . . ?
C13 C14 C19 C18 178.4(3) . . . . ?
Fe3 O12 C20 O13 2.6(4) . . . . ?
Fe3 O12 C20 C21 -175.52(19) . . . . ?
Fe1 O13 C20 O12 -8.6(4) . . . . ?
Fe1 O13 C20 C21 169.45(19) . . . . ?
O12 C20 C21 C22 -154.2(3) . . . . ?
O13 C20 C21 C22 27.6(4) . . . . ?
O12 C20 C21 C23 -29.9(4) . . . . ?
O13 C20 C21 C23 151.8(3) . . . . ?
O12 C20 C21 C24 85.7(3) . . . . ?
O13 C20 C21 C24 -92.5(3) . . . . ?
Fe2 O15 C25 O14 32.1(4) . . . . ?
Fe2 O15 C25 C26 -146.9(2) . . . . ?
Fe1 O14 C25 O15 20.1(4) . . . . ?
Fe1 O14 C25 C26 -160.9(2) . . . . ?
O15 C25 C26 C28A -159.7(5) . . . . ?
O14 C25 C26 C28A 21.2(6) . . . . ?
O15 C25 C26 C28 147.8(5) . . . . ?
O14 C25 C26 C28 -31.3(6) . . . . ?
O15 C25 C26 C29A -14.9(7) . . . . ?
O14 C25 C26 C29A 166.0(6) . . . . ?
O15 C25 C26 C27 10.8(5) . . . . ?
O14 C25 C26 C27 -168.3(4) . . . . ?
O15 C25 C26 C29 -100.6(4) . . . . ?
O14 C25 C26 C29 80.3(4) . . . . ?
O15 C25 C26 C27A 97.9(6) . . . . ?
O14 C25 C26 C27A -81.2(6) . . . . ?
Fe4 O16 C30 O17 -37.1(4) . . . 3_567 ?
Fe4 O16 C30 C31 139.8(2) . . . . ?
O16 C30 C31 C34 151.8(3) . . . . ?
O17 C30 C31 C34 -31.1(4) 3_567 . . . ?
O16 C30 C31 C32 29.2(4) . . . . ?
O17 C30 C31 C32 -153.7(3) 3_567 . . . ?
O16 C30 C31 C33 -88.3(3) . . . . ?
O17 C30 C31 C33 88.8(3) 3_567 . . . ?
Fe5 O19 C35 O18 -12.9(5) . . . . ?
Fe5 O19 C35 C36 170.0(3) . . . . ?
Fe4 O18 C35 O19 -26.5(4) . . . . ?
Fe4 O18 C35 C36 150.6(3) . . . . ?
O19 C35 C36 C38A -160.6(5) . . . . ?
O18 C35 C36 C38A 22.0(7) . . . . ?
O19 C35 C36 C37 -3.8(7) . . . . ?
O18 C35 C36 C37 178.8(5) . . . . ?
O19 C35 C36 C39 107.4(13) . . . . ?
O18 C35 C36 C39 -70.0(13) . . . . ?
O19 C35 C36 C38 -134.4(5) . . . . ?
O18 C35 C36 C38 48.2(6) . . . . ?
O19 C35 C36 C39A 92.2(8) . . . . ?
O18 C35 C36 C39A -85.2(8) . . . . ?
O19 C35 C36 C37A -32.9(6) . . . . ?
O18 C35 C36 C37A 149.7(5) . . . . ?
Fe5 O21 C40 O20 13.6(5) . . . . ?
Fe5 O21 C40 C41 -169.7(3) . . . . ?
Fe2 O20 C40 O21 27.2(4) . . . . ?
Fe2 O20 C40 C41 -149.6(3) . . . . ?
O21 C40 C41 C44 142.3(5) . . . . ?
O20 C40 C41 C44 -40.6(6) . . . . ?
O21 C40 C41 C42 10.1(5) . . . . ?
O20 C40 C41 C42 -172.8(4) . . . . ?
O21 C40 C41 C43A -158.6(13) . . . . ?
O20 C40 C41 C43A 18.5(13) . . . . ?
O21 C40 C41 C43 -104.0(4) . . . . ?
O20 C40 C41 C43 73.1(5) . . . . ?
O21 C40 C41 C44A 106.6(11) . . . . ?
O20 C40 C41 C44A -76.3(11) . . . . ?
C5S N1S C1S C2S -57.7(3) . . . . ?
N1S C1S C2S C3S 56.6(4) . . . . ?
C1S C2S C3S C4S -55.9(4) . . . . ?
C2S C3S C4S C5S 56.3(4) . . . . ?
C1S N1S C5S C4S 57.7(3) . . . . ?
C3S C4S C5S N1S -56.9(3) . . . . ?
